data_2240023
loop_
_publ_author_name
'Linshoeft, Julian'
'N\"ather, Christian'
'Staubitz, Anne'

_publ_section_title
;
 Crystal structure of
 1,3-bis(4-hexyl-5-iodothiophen-2-yl)-4,5,6,7-tetrahydro-2-benzothiophene
;
_journal_issue 10
_journal_name_full 'Acta Crystallographica Section E'
_journal_page_first o1133
_journal_page_last o1134
_journal_paper_doi 10.1107/S1600536814019667
_journal_volume 70
_journal_year 2014
_chemical_formula_iupac 'C28 H36 I2 S3'
_chemical_formula_moiety 'C28 H36 I2 S3'
_chemical_formula_sum 'C28 H36 I2 S3'
_chemical_formula_weight 722.55
_chemical_name_systematic
;
1,3-Bis(4-hexyl-5-iodothiophen-2-yl)-4,5,6,7-tetrahydro-2-benzothiophene
;
_space_group_IT_number 2
_symmetry_cell_setting triclinic
_symmetry_space_group_name_Hall '-P 1'
_symmetry_space_group_name_H-M 'P -1'
_atom_sites_solution_hydrogens geom
_atom_sites_solution_primary direct
_atom_sites_solution_secondary difmap
_audit_creation_method SHELXL-97
_cell_angle_alpha 73.387(2)
_cell_angle_beta 71.208(2)
_cell_angle_gamma 77.794(3)
_cell_formula_units_Z 4
_cell_length_a 13.4491(4)
_cell_length_b 14.9488(5)
_cell_length_c 16.1260(5)
_cell_measurement_temperature 200(2)
_cell_measurement_theta_max 27.0
_cell_measurement_theta_min 1.43
_cell_volume 2915.60(17)
_computing_cell_refinement 'X-AREA (Stoe & Cie, 2008)'
_computing_data_collection 'X-AREA (Stoe & Cie, 2008)'
_computing_data_reduction 'X-AREA (Stoe & Cie, 2008)'
_computing_molecular_graphics 'XP in SHELXTL (Sheldrick, 2008)'
_computing_publication_material 'publCIF (Westrip, 2010)'
_computing_structure_refinement 'SHELXL-97 (Sheldrick, 2008)'
_computing_structure_solution 'SHELXS97 (Sheldrick, 2008)'
_diffrn_ambient_temperature 200(2)
_diffrn_measured_fraction_theta_full 0.989
_diffrn_measured_fraction_theta_max 0.989
_diffrn_measurement_device_type 'Stoe IPDS-1'
_diffrn_measurement_method 'Omega scans'
_diffrn_radiation_monochromator graphite
_diffrn_radiation_source 'fine-focus sealed tube'
_diffrn_radiation_type MoK\a
_diffrn_radiation_wavelength 0.71073
_diffrn_reflns_av_R_equivalents 0.0381
_diffrn_reflns_av_sigmaI/netI 0.0346
_diffrn_reflns_limit_h_max 13
_diffrn_reflns_limit_h_min -17
_diffrn_reflns_limit_k_max 19
_diffrn_reflns_limit_k_min -17
_diffrn_reflns_limit_l_max 20
_diffrn_reflns_limit_l_min -20
_diffrn_reflns_number 26585
_diffrn_reflns_theta_full 27.00
_diffrn_reflns_theta_max 27.00
_diffrn_reflns_theta_min 1.43
_diffrn_standards_decay_% 0
_diffrn_standards_number 0
_exptl_absorpt_coefficient_mu 2.387
_exptl_absorpt_correction_T_max 0.815
_exptl_absorpt_correction_T_min 0.748
_exptl_absorpt_correction_type numerical
_exptl_absorpt_process_details '(X-SHAPE and X-RED32; Stoe & Cie, 2008)'
_exptl_crystal_colour yellow
_exptl_crystal_density_diffrn 1.646
_exptl_crystal_density_method 'not measured'
_exptl_crystal_description block
_exptl_crystal_F_000 1432
_exptl_crystal_size_max 0.16
_exptl_crystal_size_mid 0.10
_exptl_crystal_size_min 0.08
_refine_diff_density_max 1.006
_refine_diff_density_min -0.813
_refine_ls_extinction_method none
_refine_ls_goodness_of_fit_ref 0.984
_refine_ls_hydrogen_treatment constr
_refine_ls_matrix_type full
_refine_ls_number_parameters 640
_refine_ls_number_reflns 12585
_refine_ls_number_restraints 3
_refine_ls_restrained_S_all 0.983
_refine_ls_R_factor_all 0.0487
_refine_ls_R_factor_gt 0.0341
_refine_ls_shift/su_max 0.002
_refine_ls_shift/su_mean 0.000
_refine_ls_structure_factor_coef Fsqd
_refine_ls_weighting_details 'calc w=1/[\s^2^(Fo^2^)+(0.0524P)^2^] where P=(Fo^2^+2Fc^2^)/3'
_refine_ls_weighting_scheme calc
_refine_ls_wR_factor_gt 0.0802
_refine_ls_wR_factor_ref 0.0853
_reflns_number_gt 9932
_reflns_number_total 12585
_reflns_threshold_expression I>2\s(I)
_cod_data_source_file bt6994sup1.cif
_cod_data_source_block I
_cod_original_cell_volume 2915.60(16)
_cod_database_code 2240023
_cod_database_fobs_code 2240023

loop_
_symmetry_equiv_pos_as_xyz
'x, y, z'
'-x, -y, -z'

loop_
_atom_site_type_symbol
_atom_site_label
_atom_site_fract_x
_atom_site_fract_y
_atom_site_fract_z
_atom_site_U_iso_or_equiv
_atom_site_adp_type
_atom_site_calc_flag
_atom_site_refinement_flags
_atom_site_occupancy
_atom_site_symmetry_multiplicity
_atom_site_disorder_assembly
_atom_site_disorder_group
S S1 0.45567(6) 0.37865(6) 0.67496(5) 0.03750(16) Uani d . 1 1 . .
C C1 0.4026(2) 0.4189(2) 0.77285(19) 0.0365(6) Uani d . 1 1 . .
C C2 0.4555(3) 0.4893(2) 0.7707(2) 0.0369(6) Uani d . 1 1 . .
C C3 0.4291(3) 0.5402(3) 0.8449(2) 0.0460(8) Uani d . 1 1 . .
H H3A 0.4175 0.4937 0.9038 0.055 Uiso calc R 1 1 . .
H H3B 0.3624 0.5836 0.8447 0.055 Uiso calc R 1 1 . .
C C4 0.5162(4) 0.5958(3) 0.8346(3) 0.0611(10) Uani d . 1 1 . .
H H4A 0.4889 0.6400 0.8748 0.073 Uiso calc R 1 1 . .
H H4B 0.5758 0.5521 0.8532 0.073 Uiso calc R 1 1 . .
C C5 0.5555(4) 0.6499(3) 0.7399(3) 0.0579(10) Uani d . 1 1 . .
H H5A 0.6088 0.6884 0.7368 0.069 Uiso calc R 1 1 . .
H H5B 0.4957 0.6934 0.7215 0.069 Uiso calc R 1 1 . .
C C6 0.6050(3) 0.5866(2) 0.6743(2) 0.0439(7) Uani d . 1 1 . .
H H6A 0.6142 0.6253 0.6119 0.053 Uiso calc R 1 1 . .
H H6B 0.6761 0.5568 0.6809 0.053 Uiso calc R 1 1 . .
C C7 0.5385(3) 0.5110(2) 0.6899(2) 0.0363(6) Uani d . 1 1 . .
C C8 0.5497(3) 0.4561(2) 0.6313(2) 0.0366(6) Uani d . 1 1 . .
C C11 0.3116(2) 0.3797(2) 0.83951(19) 0.0373(7) Uani d . 1 1 . .
S S2 0.23062(7) 0.43471(7) 0.92356(6) 0.0461(2) Uani d . 1 1 . .
C C12 0.1472(3) 0.3502(3) 0.9634(2) 0.0434(7) Uani d . 1 1 . .
I I1 0.02175(2) 0.35889(2) 1.077875(16) 0.05806(8) Uani d . 1 1 . .
C C13 0.1778(3) 0.2817(2) 0.9163(2) 0.0415(7) Uani d . 1 1 . .
C C14 0.2721(3) 0.3003(2) 0.8453(2) 0.0405(7) Uani d . 1 1 . .
H H14 0.3052 0.2604 0.8048 0.049 Uiso calc R 1 1 . .
C C15 0.1216(3) 0.1987(3) 0.9326(2) 0.0500(8) Uani d . 1 1 B .
H H15A 0.1750 0.1441 0.9197 0.060 Uiso calc R 1 1 . .
H H15B 0.0815 0.1823 0.9971 0.060 Uiso calc R 1 1 . .
C C16 0.0469(4) 0.2163(3) 0.8766(3) 0.0669(12) Uani d . 1 1 . .
H H16A 0.0798 0.2494 0.8139 0.080 Uiso calc PR 0.65 1 A 1
H H16B -0.0191 0.2556 0.9015 0.080 Uiso calc PR 0.65 1 A 1
H H16C 0.0920 0.2255 0.8134 0.080 Uiso d PR 0.35 1 A 2
H H16D 0.0052 0.2783 0.8825 0.080 Uiso d PR 0.35 1 A 2
C C17 0.0222(6) 0.1174(5) 0.8787(4) 0.0491(14) Uani d PD 0.65 1 B 1
H H17A 0.0888 0.0783 0.8545 0.059 Uiso calc PR 0.65 1 B 1
H H17B -0.0102 0.0847 0.9416 0.059 Uiso calc PR 0.65 1 B 1
C C18 -0.0533(7) 0.1300(6) 0.8222(5) 0.0706(19) Uani d PD 0.65 1 B 1
H H18A -0.1205 0.1667 0.8491 0.085 Uiso calc PR 0.65 1 B 1
H H18B -0.0222 0.1676 0.7611 0.085 Uiso calc PR 0.65 1 B 1
C C19 -0.0785(11) 0.0394(9) 0.8134(13) 0.086(4) Uani d PD 0.65 1 B 1
H H19A -0.0944 -0.0035 0.8741 0.103 Uiso calc PR 0.65 1 B 1
H H19B -0.1440 0.0546 0.7939 0.103 Uiso calc PR 0.65 1 B 1
C C17' -0.0328(12) 0.1541(10) 0.8842(8) 0.057(3) Uani d PD 0.35 1 B 2
H H17C -0.0524 0.1129 0.9455 0.069 Uiso calc PR 0.35 1 B 2
H H17D -0.0978 0.1928 0.8709 0.069 Uiso calc PR 0.35 1 B 2
C C18' 0.0222(10) 0.0962(9) 0.8153(8) 0.055(3) Uani d PD 0.35 1 B 2
H H18C 0.0930 0.0684 0.8234 0.066 Uiso calc PR 0.35 1 B 2
H H18D 0.0331 0.1391 0.7545 0.066 Uiso calc PR 0.35 1 B 2
C C19' -0.0350(16) 0.0173(14) 0.8183(19) 0.068(5) Uani d PD 0.35 1 B 2
H H19C -0.0310 -0.0341 0.8722 0.082 Uiso calc PR 0.35 1 B 2
H H19D -0.1107 0.0413 0.8234 0.082 Uiso calc PR 0.35 1 B 2
C C20 0.0046(8) -0.0140(7) 0.7498(5) 0.137(3) Uani d . 1 1 . .
H H20A -0.0228 -0.0692 0.7486 0.206 Uiso calc PR 0.65 1 B 1
H H20B 0.0686 -0.0345 0.7705 0.206 Uiso calc PR 0.65 1 B 1
H H20C 0.0220 0.0271 0.6891 0.206 Uiso calc PR 0.65 1 B 1
H H20D -0.0285 -0.0689 0.7562 0.206 Uiso d PR 0.35 1 B 2
H H20E 0.0809 -0.0325 0.7416 0.206 Uiso d PR 0.35 1 B 2
H H20F -0.0073 0.0348 0.6973 0.206 Uiso d PR 0.35 1 B 2
C C21 0.6228(3) 0.4527(2) 0.5433(2) 0.0369(6) Uani d . 1 1 . .
S S3 0.72642(7) 0.52062(6) 0.49196(5) 0.04087(17) Uani d . 1 1 . .
C C22 0.7682(3) 0.4704(2) 0.4008(2) 0.0403(7) Uani d . 1 1 . .
I I2 0.898985(19) 0.513595(18) 0.295482(14) 0.04890(7) Uani d . 1 1 . .
C C23 0.7078(2) 0.4054(2) 0.4071(2) 0.0373(7) Uani d . 1 1 . .
C C24 0.6247(3) 0.3963(2) 0.4889(2) 0.0389(7) Uani d . 1 1 . .
H H24 0.5740 0.3542 0.5048 0.047 Uiso calc R 1 1 . .
C C25 0.7271(3) 0.3473(3) 0.3395(2) 0.0431(7) Uani d . 1 1 . .
H H25A 0.7538 0.3863 0.2781 0.052 Uiso calc R 1 1 . .
H H25B 0.6590 0.3286 0.3434 0.052 Uiso calc R 1 1 . .
C C26 0.8066(3) 0.2587(3) 0.3544(2) 0.0486(8) Uani d . 1 1 . .
H H26A 0.8123 0.2219 0.3105 0.058 Uiso calc R 1 1 . .
H H26B 0.8771 0.2777 0.3421 0.058 Uiso calc R 1 1 . .
C C27 0.7771(3) 0.1957(3) 0.4494(3) 0.0531(9) Uani d . 1 1 . .
H H27A 0.7782 0.2307 0.4928 0.064 Uiso calc R 1 1 . .
H H27B 0.7038 0.1819 0.4638 0.064 Uiso calc R 1 1 . .
C C28 0.8498(4) 0.1031(3) 0.4625(3) 0.0736(13) Uani d . 1 1 . .
H H28A 0.9243 0.1160 0.4369 0.088 Uiso calc R 1 1 . .
H H28B 0.8381 0.0627 0.4284 0.088 Uiso calc R 1 1 . .
C C29 0.8330(6) 0.0489(5) 0.5621(5) 0.123(3) Uani d . 1 1 . .
H H29A 0.8822 -0.0106 0.5642 0.147 Uiso calc R 1 1 . .
H H29B 0.8531 0.0868 0.5940 0.147 Uiso calc R 1 1 . .
C C30 0.7303(7) 0.0271(6) 0.6098(5) 0.143(3) Uani d . 1 1 . .
H H30A 0.7275 -0.0028 0.6729 0.215 Uiso calc R 1 1 . .
H H30B 0.7118 -0.0162 0.5831 0.215 Uiso calc R 1 1 . .
H H30C 0.6799 0.0850 0.6065 0.215 Uiso calc R 1 1 . .
S S4 0.47208(7) 0.86002(6) 0.18105(5) 0.03916(17) Uani d . 1 1 . .
C C31 0.4655(3) 0.7968(2) 0.1083(2) 0.0383(7) Uani d . 1 1 . .
C C32 0.5396(3) 0.8201(2) 0.0258(2) 0.0393(7) Uani d . 1 1 D .
C C33 0.5569(3) 0.7771(3) -0.0525(2) 0.0505(9) Uani d . 1 1 . .
H H33A 0.4875 0.7744 -0.0602 0.061 Uiso calc PR 0.70 1 C 1
H H33B 0.5933 0.7119 -0.0398 0.061 Uiso calc PR 0.70 1 C 1
H H33C 0.5440 0.7105 -0.0298 0.061 Uiso calc PR 0.30 1 C 2
H H33D 0.5064 0.8111 -0.0877 0.061 Uiso calc PR 0.30 1 C 2
C C34 0.6264(4) 0.8375(5) -0.1429(3) 0.0486(12) Uani d P 0.70 1 D 1
H H34A 0.6490 0.8022 -0.1907 0.058 Uiso calc PR 0.70 1 D 1
H H34B 0.5835 0.8974 -0.1635 0.058 Uiso calc PR 0.70 1 D 1
C C35 0.7216(6) 0.8577(5) -0.1263(4) 0.0481(15) Uani d P 0.70 1 D 1
H H35A 0.7694 0.8879 -0.1840 0.058 Uiso calc PR 0.70 1 D 1
H H35B 0.7608 0.7981 -0.1001 0.058 Uiso calc PR 0.70 1 D 1
C C34' 0.6651(10) 0.7826(9) -0.1100(8) 0.043(2) Uani d P 0.30 1 D 2
H H34C 0.6772 0.7555 -0.1622 0.052 Uiso calc PR 0.30 1 D 2
H H34D 0.7165 0.7477 -0.0758 0.052 Uiso calc PR 0.30 1 D 2
C C35' 0.6773(15) 0.8860(12) -0.1410(8) 0.048(4) Uani d P 0.30 1 D 2
H H35C 0.6153 0.9220 -0.1613 0.058 Uiso calc PR 0.30 1 D 2
H H35D 0.7415 0.8958 -0.1926 0.058 Uiso calc PR 0.30 1 D 2
C C36 0.6868(3) 0.9229(3) -0.0616(2) 0.0454(8) Uani d . 1 1 . .
H H36A 0.7487 0.9282 -0.0435 0.054 Uiso calc PR 0.70 1 D 1
H H36B 0.6612 0.9866 -0.0932 0.054 Uiso calc PR 0.70 1 D 1
H H36C 0.7571 0.8989 -0.0508 0.054 Uiso calc PR 0.30 1 D 2
H H36D 0.6788 0.9926 -0.0774 0.054 Uiso calc PR 0.30 1 D 2
C C37 0.6008(3) 0.8884(2) 0.0213(2) 0.0383(7) Uani d . 1 1 D .
C C38 0.5744(3) 0.9171(2) 0.1006(2) 0.0378(7) Uani d . 1 1 . .
C C41 0.3850(3) 0.7341(2) 0.1398(2) 0.0388(7) Uani d . 1 1 . .
S S5 0.37041(8) 0.66872(7) 0.07245(5) 0.0473(2) Uani d . 1 1 . .
C C42 0.2639(3) 0.6232(2) 0.1546(2) 0.0426(7) Uani d . 1 1 . .
I I3 0.18641(2) 0.532520(19) 0.128836(16) 0.05364(7) Uani d . 1 1 . .
C C43 0.2389(3) 0.6558(2) 0.2308(2) 0.0409(7) Uani d . 1 1 . .
C C44 0.3098(3) 0.7179(2) 0.2210(2) 0.0433(7) Uani d . 1 1 . .
H H44 0.3055 0.7465 0.2678 0.052 Uiso calc R 1 1 . .
C C45 0.1470(3) 0.6270(3) 0.3120(2) 0.0509(9) Uani d . 1 1 . .
H H45A 0.1654 0.5605 0.3417 0.061 Uiso calc R 1 1 . .
H H45B 0.0849 0.6301 0.2905 0.061 Uiso calc R 1 1 . .
C C46 0.1148(3) 0.6850(3) 0.3818(2) 0.0460(8) Uani d . 1 1 . .
H H46A 0.1012 0.7524 0.3522 0.055 Uiso calc R 1 1 . .
H H46B 0.1736 0.6771 0.4087 0.055 Uiso calc R 1 1 . .
C C47 0.0160(3) 0.6556(3) 0.4559(2) 0.0503(8) Uani d . 1 1 . .
H H47A -0.0417 0.6616 0.4282 0.060 Uiso calc R 1 1 . .
H H47B 0.0307 0.5883 0.4856 0.060 Uiso calc R 1 1 . .
C C48 -0.0217(3) 0.7121(3) 0.5265(3) 0.0561(9) Uani d . 1 1 . .
H H48A 0.0366 0.7071 0.5532 0.067 Uiso calc R 1 1 . .
H H48B -0.0375 0.7791 0.4968 0.067 Uiso calc R 1 1 . .
C C49 -0.1183(3) 0.6826(3) 0.6012(3) 0.0612(10) Uani d . 1 1 . .
H H49A -0.1048 0.6144 0.6279 0.073 Uiso calc R 1 1 . .
H H49B -0.1785 0.6929 0.5754 0.073 Uiso calc R 1 1 . .
C C50 -0.1489(5) 0.7351(5) 0.6747(4) 0.0949(18) Uani d . 1 1 . .
H H50A -0.2117 0.7124 0.7213 0.142 Uiso calc R 1 1 . .
H H50B -0.1646 0.8026 0.6492 0.142 Uiso calc R 1 1 . .
H H50C -0.0902 0.7244 0.7014 0.142 Uiso calc R 1 1 . .
C C51 0.6176(3) 0.9826(2) 0.1260(2) 0.0375(7) Uani d . 1 1 D .
S S6 0.70220(7) 1.06090(6) 0.04923(5) 0.04254(18) Uani d . 1 1 . .
C C52 0.7062(3) 1.1091(2) 0.1330(2) 0.0402(7) Uani d . 1 1 D .
I I4 0.79965(2) 1.214701(18) 0.100870(15) 0.05306(7) Uani d . 1 1 . .
C C53 0.6466(3) 1.0684(2) 0.2165(2) 0.0401(7) Uani d . 1 1 . .
C C54 0.5969(3) 0.9964(2) 0.2108(2) 0.0427(7) Uani d . 1 1 D .
H H54 0.5523 0.9602 0.2622 0.051 Uiso calc R 1 1 . .
C C55 0.6328(3) 1.0955(3) 0.3029(2) 0.0470(8) Uani d . 1 1 D .
H H55A 0.6564 1.1579 0.2883 0.056 Uiso calc R 1 1 . .
H H55B 0.6787 1.0493 0.3369 0.056 Uiso calc R 1 1 . .
C C56 0.5186(3) 1.0994(3) 0.3625(2) 0.0439(7) Uani d . 1 1 . .
H H56A 0.4711 1.1379 0.3259 0.053 Uiso calc R 1 1 D .
H H56B 0.4985 1.0349 0.3850 0.053 Uiso calc R 1 1 . .
C C57 0.5026(3) 1.1411(3) 0.4426(2) 0.0461(8) Uani d . 1 1 D .
H H57A 0.5473 1.1005 0.4808 0.055 Uiso calc R 1 1 . .
H H57B 0.5269 1.2040 0.4199 0.055 Uiso calc R 1 1 . .
C C58 0.3886(3) 1.1508(3) 0.4999(2) 0.0515(9) Uani d . 1 1 . .
H H58A 0.3666 1.0872 0.5274 0.062 Uiso calc R 1 1 D .
H H58B 0.3429 1.1860 0.4605 0.062 Uiso calc R 1 1 . .
C C59 0.3710(4) 1.2009(3) 0.5741(2) 0.0610(11) Uani d . 1 1 D .
H H59A 0.4191 1.1674 0.6117 0.073 Uiso calc R 1 1 . .
H H59B 0.3896 1.2656 0.5464 0.073 Uiso calc R 1 1 . .
C C60 0.2579(5) 1.2063(4) 0.6339(3) 0.0900(17) Uani d . 1 1 . .
H H60A 0.2514 1.2390 0.6805 0.135 Uiso calc R 1 1 D .
H H60B 0.2393 1.1425 0.6625 0.135 Uiso calc R 1 1 . .
H H60C 0.2099 1.2409 0.5974 0.135 Uiso calc R 1 1 . .

loop_
_atom_site_aniso_label
_atom_site_aniso_U_11
_atom_site_aniso_U_22
_atom_site_aniso_U_33
_atom_site_aniso_U_12
_atom_site_aniso_U_13
_atom_site_aniso_U_23
S1 0.0356(4) 0.0392(4) 0.0378(3) -0.0099(3) -0.0046(3) -0.0120(3)
C1 0.0327(15) 0.0405(17) 0.0362(14) -0.0038(13) -0.0078(12) -0.0115(12)
C2 0.0337(16) 0.0366(17) 0.0408(15) -0.0012(13) -0.0110(13) -0.0118(12)
C3 0.0455(19) 0.051(2) 0.0446(16) -0.0092(16) -0.0082(14) -0.0196(15)
C4 0.064(3) 0.068(3) 0.062(2) -0.020(2) -0.0126(19) -0.0288(19)
C5 0.072(3) 0.049(2) 0.059(2) -0.024(2) -0.0078(19) -0.0210(17)
C6 0.0444(19) 0.0410(18) 0.0492(17) -0.0127(15) -0.0097(15) -0.0136(14)
C7 0.0356(16) 0.0310(15) 0.0423(15) -0.0043(12) -0.0117(13) -0.0080(12)
C8 0.0345(16) 0.0345(16) 0.0390(14) -0.0045(13) -0.0082(12) -0.0083(12)
C11 0.0311(15) 0.0435(18) 0.0362(14) -0.0038(13) -0.0074(12) -0.0109(12)
S2 0.0412(4) 0.0539(5) 0.0443(4) -0.0139(4) 0.0001(3) -0.0215(4)
C12 0.0317(16) 0.055(2) 0.0403(15) -0.0106(15) -0.0010(13) -0.0137(14)
I1 0.04650(14) 0.07347(18) 0.04928(13) -0.01999(12) 0.00718(10) -0.02162(11)
C13 0.0359(17) 0.0438(18) 0.0408(15) -0.0079(14) -0.0075(13) -0.0055(13)
C14 0.0373(17) 0.0398(18) 0.0419(15) -0.0058(14) -0.0069(13) -0.0099(13)
C15 0.049(2) 0.0397(19) 0.0555(19) -0.0131(16) -0.0043(16) -0.0091(15)
C16 0.085(3) 0.074(3) 0.0485(19) -0.047(3) -0.012(2) -0.0058(18)
C17 0.058(4) 0.041(4) 0.049(3) -0.013(3) -0.010(3) -0.012(3)
C18 0.076(5) 0.076(5) 0.074(4) -0.025(4) -0.033(4) -0.014(4)
C19 0.081(9) 0.102(9) 0.088(7) -0.046(7) -0.012(7) -0.033(7)
C17' 0.056(8) 0.059(9) 0.057(6) -0.020(6) -0.002(6) -0.020(6)
C18' 0.048(7) 0.061(7) 0.058(6) -0.026(6) -0.006(5) -0.013(5)
C19' 0.069(14) 0.078(11) 0.065(9) -0.031(10) -0.010(11) -0.021(8)
C20 0.153(8) 0.152(8) 0.123(6) -0.028(6) -0.032(5) -0.059(5)
C21 0.0330(16) 0.0351(16) 0.0412(15) -0.0048(13) -0.0083(13) -0.0089(12)
S3 0.0392(4) 0.0409(4) 0.0423(4) -0.0131(3) -0.0045(3) -0.0116(3)
C22 0.0355(16) 0.0444(18) 0.0383(14) -0.0072(14) -0.0049(13) -0.0105(13)
I2 0.04303(13) 0.05674(15) 0.04192(11) -0.01741(10) -0.00180(9) -0.00759(9)
C23 0.0314(15) 0.0404(17) 0.0378(14) -0.0035(13) -0.0093(12) -0.0072(12)
C24 0.0354(16) 0.0386(17) 0.0433(15) -0.0091(13) -0.0094(13) -0.0093(13)
C25 0.0442(18) 0.050(2) 0.0390(15) -0.0101(15) -0.0124(14) -0.0122(13)
C26 0.046(2) 0.056(2) 0.0514(18) -0.0076(16) -0.0116(15) -0.0254(16)
C27 0.051(2) 0.045(2) 0.066(2) -0.0058(17) -0.0192(18) -0.0142(16)
C28 0.071(3) 0.050(3) 0.093(3) 0.002(2) -0.018(3) -0.019(2)
C29 0.095(5) 0.077(4) 0.156(6) 0.006(4) -0.037(5) 0.023(4)
C30 0.120(7) 0.122(6) 0.127(6) 0.003(5) -0.015(5) 0.027(5)
S4 0.0433(4) 0.0374(4) 0.0381(3) -0.0120(3) -0.0072(3) -0.0108(3)
C31 0.0379(17) 0.0375(17) 0.0411(15) -0.0051(13) -0.0108(13) -0.0120(12)
C32 0.0401(17) 0.0372(17) 0.0431(15) -0.0022(14) -0.0129(13) -0.0142(13)
C33 0.047(2) 0.061(2) 0.0483(18) -0.0110(17) -0.0076(15) -0.0240(16)
C34 0.043(3) 0.059(4) 0.045(3) -0.008(3) -0.005(2) -0.020(3)
C35 0.047(4) 0.054(4) 0.042(3) -0.008(3) -0.007(3) -0.013(3)
C34' 0.042(6) 0.045(7) 0.039(5) 0.000(5) -0.002(5) -0.018(5)
C35' 0.060(10) 0.060(10) 0.023(5) -0.014(8) -0.007(6) -0.008(5)
C36 0.0458(19) 0.050(2) 0.0383(15) -0.0099(16) -0.0077(14) -0.0099(14)
C37 0.0379(17) 0.0366(17) 0.0390(14) -0.0036(13) -0.0124(13) -0.0061(12)
C38 0.0380(17) 0.0331(16) 0.0381(14) -0.0053(13) -0.0065(12) -0.0062(12)
C41 0.0401(17) 0.0370(17) 0.0419(15) -0.0043(14) -0.0124(13) -0.0128(12)
S5 0.0564(5) 0.0510(5) 0.0397(4) -0.0211(4) -0.0071(4) -0.0155(3)
C42 0.0479(19) 0.0400(18) 0.0457(16) -0.0119(15) -0.0141(14) -0.0132(13)
I3 0.05975(16) 0.06070(16) 0.05085(12) -0.02589(12) -0.01073(11) -0.02133(10)
C43 0.0407(18) 0.0458(19) 0.0411(15) -0.0101(14) -0.0120(13) -0.0138(13)
C44 0.0449(19) 0.0458(19) 0.0453(16) -0.0091(15) -0.0120(14) -0.0186(14)
C45 0.046(2) 0.057(2) 0.0526(19) -0.0167(17) -0.0035(16) -0.0226(16)
C46 0.046(2) 0.049(2) 0.0450(16) -0.0104(16) -0.0076(15) -0.0159(14)
C47 0.047(2) 0.059(2) 0.0487(18) -0.0158(17) -0.0071(15) -0.0182(16)
C48 0.051(2) 0.065(3) 0.0522(19) -0.0120(19) -0.0051(17) -0.0212(17)
C49 0.047(2) 0.076(3) 0.056(2) -0.009(2) -0.0033(17) -0.0207(19)
C50 0.077(4) 0.123(5) 0.078(3) -0.014(3) 0.016(3) -0.055(3)
C51 0.0388(17) 0.0336(16) 0.0377(14) -0.0060(13) -0.0094(13) -0.0053(12)
S6 0.0466(5) 0.0427(4) 0.0374(4) -0.0157(4) -0.0043(3) -0.0095(3)
C52 0.0400(17) 0.0389(17) 0.0439(15) -0.0120(14) -0.0100(13) -0.0101(13)
I4 0.05746(15) 0.05634(15) 0.04892(12) -0.03000(12) -0.00790(10) -0.00943(10)
C53 0.0409(17) 0.0409(18) 0.0384(14) -0.0110(14) -0.0087(13) -0.0079(12)
C54 0.0454(19) 0.0417(18) 0.0397(15) -0.0152(15) -0.0076(14) -0.0056(13)
C55 0.051(2) 0.052(2) 0.0406(16) -0.0184(17) -0.0108(15) -0.0089(14)
C56 0.049(2) 0.0407(18) 0.0425(16) -0.0128(15) -0.0097(14) -0.0094(13)
C57 0.054(2) 0.045(2) 0.0395(15) -0.0126(16) -0.0128(15) -0.0071(13)
C58 0.060(2) 0.047(2) 0.0462(17) -0.0076(17) -0.0114(16) -0.0127(15)
C59 0.076(3) 0.061(3) 0.0448(18) 0.000(2) -0.0180(18) -0.0164(17)
C60 0.086(4) 0.105(4) 0.064(3) 0.012(3) -0.004(3) -0.036(3)

loop_
_atom_type_symbol
_atom_type_description
_atom_type_scat_dispersion_real
_atom_type_scat_dispersion_imag
_atom_type_scat_source
C C 0.0033 0.0016 'International Tables Vol C Tables 4.2.6.8 and 6.1.1.4'
H H 0.0000 0.0000 'International Tables Vol C Tables 4.2.6.8 and 6.1.1.4'
S S 0.1246 0.1234 'International Tables Vol C Tables 4.2.6.8 and 6.1.1.4'
I I -0.4742 1.8119 'International Tables Vol C Tables 4.2.6.8 and 6.1.1.4'

loop_
_geom_angle_atom_site_label_1
_geom_angle_atom_site_label_2
_geom_angle_atom_site_label_3
_geom_angle
C1 S1 C8 92.38(15)
C2 C1 C11 130.6(3)
C2 C1 S1 110.7(2)
C11 C1 S1 118.6(2)
C1 C2 C7 113.1(3)
C1 C2 C3 124.4(3)
C7 C2 C3 122.4(3)
C2 C3 C4 112.2(3)
C2 C3 H3A 109.2
C4 C3 H3A 109.2
C2 C3 H3B 109.2
C4 C3 H3B 109.2
H3A C3 H3B 107.9
C5 C4 C3 111.6(3)
C5 C4 H4A 109.3
C3 C4 H4A 109.3
C5 C4 H4B 109.3
C3 C4 H4B 109.3
H4A C4 H4B 108.0
C4 C5 C6 112.6(3)
C4 C5 H5A 109.1
C6 C5 H5A 109.1
C4 C5 H5B 109.1
C6 C5 H5B 109.1
H5A C5 H5B 107.8
C7 C6 C5 112.1(3)
C7 C6 H6A 109.2
C5 C6 H6A 109.2
C7 C6 H6B 109.2
C5 C6 H6B 109.2
H6A C6 H6B 107.9
C8 C7 C2 113.1(3)
C8 C7 C6 125.7(3)
C2 C7 C6 121.2(3)
C7 C8 C21 132.2(3)
C7 C8 S1 110.7(2)
C21 C8 S1 117.2(2)
C14 C11 C1 128.0(3)
C14 C11 S2 109.5(2)
C1 C11 S2 122.4(2)
C12 S2 C11 91.84(16)
C13 C12 S2 113.2(2)
C13 C12 I1 128.6(3)
S2 C12 I1 118.06(19)
C12 C13 C14 110.2(3)
C12 C13 C15 126.7(3)
C14 C13 C15 123.1(3)
C11 C14 C13 115.2(3)
C11 C14 H14 122.4
C13 C14 H14 122.4
C16 C15 C13 113.4(3)
C16 C15 H15A 108.9
C13 C15 H15A 108.9
C16 C15 H15B 108.9
C13 C15 H15B 108.9
H15A C15 H15B 107.7
C15 C16 C17' 127.6(7)
C15 C16 C17 106.9(4)
C15 C16 H16A 110.3
C17' C16 H16A 113.7
C17 C16 H16A 110.3
C15 C16 H16B 110.3
C17' C16 H16B 81.0
C17 C16 H16B 110.3
H16A C16 H16B 108.6
C15 C16 H16C 105.5
C17' C16 H16C 105.5
C17 C16 H16C 93.3
H16B C16 H16C 127.9
C15 C16 H16D 105.4
C17' C16 H16D 105.3
C17 C16 H16D 136.0
H16A C16 H16D 85.1
H16C C16 H16D 106.0
C18 C17 C16 109.7(5)
C18 C17 H17A 109.7
C16 C17 H17A 109.7
C18 C17 H17B 109.7
C16 C17 H17B 109.7
H17A C17 H17B 108.2
C19 C18 C17 115.3(8)
C19 C18 H18A 108.4
C17 C18 H18A 108.4
C19 C18 H18B 108.4
C17 C18 H18B 108.4
H18A C18 H18B 107.5
C20 C19 C18 117.9(11)
C20 C19 H19A 107.8
C18 C19 H19A 107.8
C20 C19 H19B 107.8
C18 C19 H19B 107.8
H19A C19 H19B 107.2
C18' C17' C16 105.3(9)
C18' C17' H17C 110.7
C16 C17' H17C 110.7
C18' C17' H17D 110.7
C16 C17' H17D 110.7
H17C C17' H17D 108.8
C17' C18' C19' 115.9(12)
C17' C18' H18C 108.3
C19' C18' H18C 108.3
C17' C18' H18D 108.3
C19' C18' H18D 108.3
H18C C18' H18D 107.4
C20 C19' C18' 111.1(17)
C20 C19' H19C 109.4
C18' C19' H19C 109.4
C20 C19' H19D 109.4
C18' C19' H19D 109.4
H19C C19' H19D 108.0
C19' C20 H20A 116.7
C19 C20 H20A 109.5
C19' C20 H20B 86.0
C19 C20 H20B 109.5
H20A C20 H20B 109.5
C19' C20 H20C 122.4
C19 C20 H20C 109.5
H20A C20 H20C 109.5
H20B C20 H20C 109.5
C19' C20 H20D 109.5
C19 C20 H20D 103.0
H20B C20 H20D 109.8
H20C C20 H20D 115.4
C19' C20 H20E 109.6
C19 C20 H20E 131.8
H20A C20 H20E 105.9
H20C C20 H20E 87.7
H20D C20 H20E 109.5
C19' C20 H20F 109.3
C19 C20 H20F 91.3
H20A C20 H20F 105.6
H20B C20 H20F 129.4
H20D C20 H20F 109.5
H20E C20 H20F 109.5
C24 C21 C8 127.2(3)
C24 C21 S3 109.4(2)
C8 C21 S3 123.4(2)
C22 S3 C21 91.49(16)
C23 C22 S3 113.4(2)
C23 C22 I2 127.3(2)
S3 C22 I2 119.31(18)
C22 C23 C24 110.5(3)
C22 C23 C25 125.6(3)
C24 C23 C25 123.9(3)
C21 C24 C23 115.2(3)
C21 C24 H24 122.4
C23 C24 H24 122.4
C23 C25 C26 112.8(3)
C23 C25 H25A 109.0
C26 C25 H25A 109.0
C23 C25 H25B 109.0
C26 C25 H25B 109.0
H25A C25 H25B 107.8
C27 C26 C25 113.8(3)
C27 C26 H26A 108.8
C25 C26 H26A 108.8
C27 C26 H26B 108.8
C25 C26 H26B 108.8
H26A C26 H26B 107.7
C28 C27 C26 114.2(3)
C28 C27 H27A 108.7
C26 C27 H27A 108.7
C28 C27 H27B 108.7
C26 C27 H27B 108.7
H27A C27 H27B 107.6
C27 C28 C29 113.7(4)
C27 C28 H28A 108.8
C29 C28 H28A 108.8
C27 C28 H28B 108.8
C29 C28 H28B 108.8
H28A C28 H28B 107.7
C30 C29 C28 116.4(7)
C30 C29 H29A 108.2
C28 C29 H29A 108.2
C30 C29 H29B 108.2
C28 C29 H29B 108.2
H29A C29 H29B 107.3
C29 C30 H30A 109.5
C29 C30 H30B 109.5
H30A C30 H30B 109.5
C29 C30 H30C 109.5
H30A C30 H30C 109.5
H30B C30 H30C 109.5
C31 S4 C38 92.22(16)
C32 C31 C41 131.2(3)
C32 C31 S4 110.5(2)
C41 C31 S4 118.2(2)
C31 C32 C37 113.4(3)
C31 C32 C33 124.6(3)
C37 C32 C33 122.1(3)
C34' C33 C32 109.7(5)
C32 C33 C34 110.6(3)
C34' C33 H33A 136.5
C32 C33 H33A 109.5
C34 C33 H33A 109.5
C34' C33 H33B 75.3
C32 C33 H33B 109.5
C34 C33 H33B 109.5
H33A C33 H33B 108.1
C34' C33 H33C 109.7
C32 C33 H33C 109.7
C34 C33 H33C 135.4
H33A C33 H33C 73.3
C34' C33 H33D 109.7
C32 C33 H33D 109.7
C34 C33 H33D 74.8
H33B C33 H33D 135.5
H33C C33 H33D 108.2
C35 C34 C33 109.8(5)
C35 C34 H34A 109.7
C33 C34 H34A 109.7
C35 C34 H34B 109.7
C33 C34 H34B 109.7
H34A C34 H34B 108.2
C34 C35 C36 109.6(5)
C34 C35 H35A 109.8
C36 C35 H35A 109.8
C34 C35 H35B 109.8
C36 C35 H35B 109.8
H35A C35 H35B 108.2
C33 C34' C35' 105.9(11)
C33 C34' H34C 110.6
C35' C34' H34C 110.6
C33 C34' H34D 110.6
C35' C34' H34D 110.6
H34C C34' H34D 108.7
C34' C35' C36 110.4(10)
C34' C35' H35C 109.6
C36 C35' H35C 109.6
C34' C35' H35D 109.6
C36 C35' H35D 109.6
H35C C35' H35D 108.1
C37 C36 C35 112.4(4)
C37 C36 C35' 107.9(6)
C37 C36 H36A 109.1
C35 C36 H36A 109.1
C35' C36 H36A 132.2
C37 C36 H36B 109.1
C35 C36 H36B 109.1
C35' C36 H36B 87.1
H36A C36 H36B 107.9
C37 C36 H36C 110.1
C35 C36 H36C 84.4
C35' C36 H36C 110.1
H36B C36 H36C 128.9
C37 C36 H36D 110.1
C35 C36 H36D 127.4
C35' C36 H36D 110.1
H36C C36 H36D 108.4
C38 C37 C32 113.1(3)
C38 C37 C36 124.7(3)
C32 C37 C36 122.3(3)
C37 C38 C51 131.4(3)
C37 C38 S4 110.8(3)
C51 C38 S4 117.8(2)
C44 C41 C31 128.5(3)
C44 C41 S5 109.4(2)
C31 C41 S5 122.1(2)
C42 S5 C41 91.75(16)
C43 C42 S5 113.0(3)
C43 C42 I3 127.7(3)
S5 C42 I3 119.30(17)
C42 C43 C44 110.3(3)
C42 C43 C45 122.8(3)
C44 C43 C45 126.9(3)
C41 C44 C43 115.6(3)
C41 C44 H44 122.2
C43 C44 H44 122.2
C43 C45 C46 116.0(3)
C43 C45 H45A 108.3
C46 C45 H45A 108.3
C43 C45 H45B 108.3
C46 C45 H45B 108.3
H45A C45 H45B 107.4
C45 C46 C47 111.5(3)
C45 C46 H46A 109.3
C47 C46 H46A 109.3
C45 C46 H46B 109.3
C47 C46 H46B 109.3
H46A C46 H46B 108.0
C48 C47 C46 114.1(3)
C48 C47 H47A 108.7
C46 C47 H47A 108.7
C48 C47 H47B 108.7
C46 C47 H47B 108.7
H47A C47 H47B 107.6
C49 C48 C47 114.7(4)
C49 C48 H48A 108.6
C47 C48 H48A 108.6
C49 C48 H48B 108.6
C47 C48 H48B 108.6
H48A C48 H48B 107.6
C48 C49 C50 113.5(4)
C48 C49 H49A 108.9
C50 C49 H49A 108.9
C48 C49 H49B 108.9
C50 C49 H49B 108.9
H49A C49 H49B 107.7
C49 C50 H50A 109.5
C49 C50 H50B 109.5
H50A C50 H50B 109.5
C49 C50 H50C 109.5
H50A C50 H50C 109.5
H50B C50 H50C 109.5
C54 C51 C38 127.0(3)
C54 C51 S6 109.4(2)
C38 C51 S6 123.5(2)
C52 S6 C51 91.69(15)
C53 C52 S6 113.1(2)
C53 C52 I4 127.3(2)
S6 C52 I4 119.49(17)
C52 C53 C54 110.2(3)
C52 C53 C55 125.9(3)
C54 C53 C55 123.9(3)
C51 C54 C53 115.6(3)
C51 C54 H54 122.2
C53 C54 H54 122.2
C53 C55 C56 113.1(3)
C53 C55 H55A 109.0
C56 C55 H55A 109.0
C53 C55 H55B 109.0
C56 C55 H55B 109.0
H55A C55 H55B 107.8
C57 C56 C55 112.4(3)
C57 C56 H56A 109.1
C55 C56 H56A 109.1
C57 C56 H56B 109.1
C55 C56 H56B 109.1
H56A C56 H56B 107.8
C58 C57 C56 113.4(3)
C58 C57 H57A 108.9
C56 C57 H57A 108.9
C58 C57 H57B 108.9
C56 C57 H57B 108.9
H57A C57 H57B 107.7
C57 C58 C59 113.4(3)
C57 C58 H58A 108.9
C59 C58 H58A 108.9
C57 C58 H58B 108.9
C59 C58 H58B 108.9
H58A C58 H58B 107.7
C60 C59 C58 113.1(4)
C60 C59 H59A 109.0
C58 C59 H59A 109.0
C60 C59 H59B 109.0
C58 C59 H59B 109.0
H59A C59 H59B 107.8
C59 C60 H60A 109.5
C59 C60 H60B 109.5
H60A C60 H60B 109.5
C59 C60 H60C 109.5
H60A C60 H60C 109.5
H60B C60 H60C 109.5

loop_
_geom_bond_atom_site_label_1
_geom_bond_atom_site_label_2
_geom_bond_distance
S1 C1 1.732(3)
S1 C8 1.737(3)
C1 C2 1.377(5)
C1 C11 1.446(4)
C2 C7 1.422(4)
C2 C3 1.506(4)
C3 C4 1.516(5)
C3 H3A 0.9900
C3 H3B 0.9900
C4 C5 1.491(5)
C4 H4A 0.9900
C4 H4B 0.9900
C5 C6 1.520(5)
C5 H5A 0.9900
C5 H5B 0.9900
C6 C7 1.504(5)
C6 H6A 0.9900
C6 H6B 0.9900
C7 C8 1.374(4)
C8 C21 1.451(4)
C11 C14 1.368(5)
C11 S2 1.735(3)
S2 C12 1.715(4)
C12 C13 1.364(5)
C12 I1 2.076(3)
C13 C14 1.424(4)
C13 C15 1.503(5)
C14 H14 0.9500
C15 C16 1.494(6)
C15 H15A 0.9900
C15 H15B 0.9900
C16 C17' 1.517(13)
C16 C17 1.571(8)
C16 H16A 0.9900
C16 H16B 0.9900
C16 H16C 0.9901
C16 H16D 0.9900
C17 C18 1.520(8)
C17 H17A 0.9900
C17 H17B 0.9900
C18 C19 1.518(11)
C18 H18A 0.9900
C18 H18B 0.9900
C19 C20 1.513(17)
C19 H19A 0.9900
C19 H19B 0.9900
C17' C18' 1.510(13)
C17' H17C 0.9900
C17' H17D 0.9900
C18' C19' 1.521(14)
C18' H18C 0.9900
C18' H18D 0.9900
C19' C20 1.24(3)
C19' H19C 0.9900
C19' H19D 0.9900
C20 H20A 0.9800
C20 H20B 0.9800
C20 H20C 0.9800
C20 H20D 0.9800
C20 H20E 0.9801
C20 H20F 0.9801
C21 C24 1.370(4)
C21 S3 1.742(3)
S3 C22 1.721(3)
C22 C23 1.356(5)
C22 I2 2.079(3)
C23 C24 1.422(4)
C23 C25 1.508(4)
C24 H24 0.9500
C25 C26 1.529(5)
C25 H25A 0.9900
C25 H25B 0.9900
C26 C27 1.528(5)
C26 H26A 0.9900
C26 H26B 0.9900
C27 C28 1.520(6)
C27 H27A 0.9900
C27 H27B 0.9900
C28 C29 1.546(8)
C28 H28A 0.9900
C28 H28B 0.9900
C29 C30 1.403(10)
C29 H29A 0.9900
C29 H29B 0.9900
C30 H30A 0.9800
C30 H30B 0.9800
C30 H30C 0.9800
S4 C31 1.736(3)
S4 C38 1.737(3)
C31 C32 1.383(4)
C31 C41 1.452(5)
C32 C37 1.414(5)
C32 C33 1.507(4)
C33 C34' 1.457(12)
C33 C34 1.594(6)
C33 H33A 0.9900
C33 H33B 0.9900
C33 H33C 0.9900
C33 H33D 0.9900
C34 C35 1.494(9)
C34 H34A 0.9900
C34 H34B 0.9900
C35 C36 1.527(8)
C35 H35A 0.9900
C35 H35B 0.9900
C34' C35' 1.51(2)
C34' H34C 0.9900
C34' H34D 0.9900
C35' C36 1.581(15)
C35' H35C 0.9900
C35' H35D 0.9900
C36 C37 1.502(4)
C36 H36A 0.9900
C36 H36B 0.9900
C36 H36C 0.9900
C36 H36D 0.9900
C37 C38 1.380(4)
C38 C51 1.446(5)
C41 C44 1.366(5)
C41 S5 1.732(3)
S5 C42 1.716(4)
C42 C43 1.367(4)
C42 I3 2.072(3)
C43 C44 1.411(5)
C43 C45 1.511(5)
C44 H44 0.9500
C45 C46 1.514(5)
C45 H45A 0.9900
C45 H45B 0.9900
C46 C47 1.520(5)
C46 H46A 0.9900
C46 H46B 0.9900
C47 C48 1.505(5)
C47 H47A 0.9900
C47 H47B 0.9900
C48 C49 1.504(5)
C48 H48A 0.9900
C48 H48B 0.9900
C49 C50 1.507(6)
C49 H49A 0.9900
C49 H49B 0.9900
C50 H50A 0.9800
C50 H50B 0.9800
C50 H50C 0.9800
C51 C54 1.371(4)
C51 S6 1.739(3)
S6 C52 1.722(3)
C52 C53 1.368(4)
C52 I4 2.072(3)
C53 C54 1.418(5)
C53 C55 1.505(4)
C54 H54 0.9500
C55 C56 1.527(5)
C55 H55A 0.9900
C55 H55B 0.9900
C56 C57 1.525(5)
C56 H56A 0.9900
C56 H56B 0.9900
C57 C58 1.516(5)
C57 H57A 0.9900
C57 H57B 0.9900
C58 C59 1.519(5)
C58 H58A 0.9900
C58 H58B 0.9900
C59 C60 1.516(7)
C59 H59A 0.9900
C59 H59B 0.9900
C60 H60A 0.9800
C60 H60B 0.9800
C60 H60C 0.9800
